data_7160939
loop_
_publ_author_name
'Cheng, Wen'
'Li, Mengfan'
'Tang, Hao'
'Wang, Yuxi'
'Yu, Qiurou'
'Bao, Xiaoli'
'Zhao, Yunhui'
'Yi, Weiyin'

_publ_section_title
;
 Synthesis of diverse substituted pyrimidines through Cu
 catalyst-controlled Ts group elimination and reinsertion pathway from
 2<i>H</i>-azirines with TosMICs.
;
_journal_issue 10
_journal_name_full 'Organic &amp; biomolecular chemistry'
_journal_page_first 2046
_journal_page_last 2060
_journal_paper_doi 10.1039/d5ob01962a
_journal_volume 24
_journal_year 2026
_chemical_formula_moiety 'C16 H12 N2'
_chemical_formula_sum 'C16 H12 N2'
_chemical_formula_weight 232.28
_space_group_crystal_system monoclinic
_space_group_IT_number 14
_space_group_name_Hall '-P 2yn'
_space_group_name_H-M_alt 'P 1 21/n 1'
_atom_sites_solution_hydrogens geom
_atom_sites_solution_primary dual
_audit_creation_date 2024-03-14
_audit_creation_method
;
Olex2 1.3
(compiled 2020.11.12 svn.r5f609507 for OlexSys, GUI svn.r6408)
;
_audit_update_record
;
2024-06-28 deposited with the CCDC.	2026-02-09 downloaded from the CCDC.
;
_cell_angle_alpha 90
_cell_angle_beta 91.506(3)
_cell_angle_gamma 90
_cell_formula_units_Z 4
_cell_length_a 11.7603(4)
_cell_length_b 6.9704(2)
_cell_length_c 14.8503(6)
_cell_measurement_reflns_used 6466
_cell_measurement_temperature 293
_cell_measurement_theta_max 73.6300
_cell_measurement_theta_min 4.7360
_cell_volume 1216.92(7)
_computing_cell_refinement 'CrysAlisPro 1.171.41.49a (Rigaku OD, 2019)'
_computing_data_collection 'CrysAlisPro 1.171.41.49a (Rigaku OD, 2019)'
_computing_data_reduction 'CrysAlisPro 1.171.41.49a (Rigaku OD, 2019)'
_computing_molecular_graphics 'Olex2 1.3 (Dolomanov et al., 2009)'
_computing_publication_material 'Olex2 1.3 (Dolomanov et al., 2009)'
_computing_structure_refinement 'SHELXL 2018/3 (Sheldrick, 2015)'
_computing_structure_solution 'SHELXT 2018/2 (Sheldrick, 2018)'
_diffrn_ambient_temperature 293
_diffrn_detector 'Hybrid Pixel Array Detector'
_diffrn_detector_area_resol_mean 10.0000
_diffrn_detector_type HyPix
_diffrn_measured_fraction_theta_full 0.998
_diffrn_measured_fraction_theta_max 0.979
_diffrn_measurement_details
;
List of Runs (angles in degrees, time in seconds):

  # Type    Start    End  Width  t~exp~   \w     \q     \k     \f   Frames
#--------------------------------------------------------------------------
  1  \w   -125.00 -95.00   0.50    0.05    --  -39.95-178.00  60.00   60
  2  \w    -54.00  29.00   0.50    0.05    --  -39.95  57.00   0.00  166
  3  \w    -42.00  39.00   0.50    0.05    --  -39.95  37.00  90.00  162
  4  \w   -107.00 -80.00   0.50    0.05    --  -39.95 -57.00 -60.00   54
  5  \w    -69.00 -43.00   0.50    0.05    --  -39.95-178.00  60.00   52
  6  \w    -50.00 -13.00   0.50    0.05    --  -39.95 -57.00 -60.00   74
  7  \w     70.00 107.00   0.50    0.05    --   39.95 178.00-120.00   74
  8  \w     63.00 114.00   0.50    0.05    --   39.95 178.00 -30.00  102
  9  \w    -51.00 -17.00   0.50    0.18    --  -94.50  45.00 120.00   68
 10  \w    -51.00 -16.00   0.50    0.18    --  -94.50  45.00-150.00   70
 11  \w    -71.00 -42.00   0.50    0.18    --  -94.50  61.00   0.00   58
 12  \w    -46.00 -15.00   0.50    0.18    --  -94.50  45.00 150.00   62
 13  \w    -57.00 -17.00   0.50    0.18    --  -94.50 125.00-120.00   80
 14  \w   -116.00 -82.00   0.50    0.18    --  -94.50-125.00   0.00   68
 15  \w    -71.00 -41.00   0.50    0.18    --  -94.50  61.00  30.00   60
 16  \w   -175.00-127.00   0.50    0.18    --  -94.50 -30.00   0.00   96
 17  \w   -107.00 -81.00   0.50    0.18    --  -94.50 -30.00   0.00   52
 18  \w    -86.00 -47.00   0.50    0.18    --  -94.50 125.00  30.00   78
 19  \w    -51.00 -20.00   0.50    0.18    --  -94.50  45.00 -90.00   62
 20  \w    -51.00 -19.00   0.50    0.18    --  -94.50  45.00 -60.00   64
 21  \w    -51.00 -17.00   0.50    0.18    --  -94.50  45.00-120.00   68
 22  \w     37.00 103.00   0.50    0.18    --  108.87-125.00  60.00  132
 23  \w     71.00 106.00   0.50    0.18    --  108.87 -77.00  30.00   70
 24  \w     77.00 102.00   0.50    0.18    --  108.87-125.00 -90.00   50
 25  \w     48.00  74.00   0.50    0.18    --  108.87-125.00 -90.00   52
 26  \w     48.00 101.00   0.50    0.18    --  108.87 -94.00 -60.00  106
 27  \w     74.00 106.00   0.50    0.18    --  108.87 -77.00 150.00   64
 28  \w    138.00 178.00   0.50    0.18    --  108.87  61.00 -30.00   80
 29  \w     92.00 132.00   0.50    0.18    --  108.87  61.00 -30.00   80
 30  \w     74.00 101.00   0.50    0.18    --  108.87 -94.00 150.00   54
 31  \w     39.00  65.00   0.50    0.18    --  108.87 -61.00  90.00   52
 32  \w     34.00  68.00   0.50    0.18    --  108.87 -94.00 150.00   68
 33  \w     75.00 111.00   0.50    0.18    --  108.87-125.00 -60.00   72
 34  \w    134.00 175.00   0.50    0.18    --  108.87  61.00  90.00   82
 35  \w     80.00 128.00   0.50    0.18    --  108.87  61.00  90.00   96
 36  \w    129.00 157.00   0.50    0.18    --  108.87  45.00-180.00   56
 37  \w     72.00 178.00   0.50    0.18    --  108.87  30.00  60.00  212
 38  \w     86.00 119.00   0.50    0.18    --  108.87  45.00-180.00   66
 39  \w     71.00 104.00   0.50    0.18    --  108.87 -94.00 120.00   66
 40  \w     29.00  72.00   0.50    0.18    --  108.87 -94.00 -90.00   86
 41  \w     82.00 116.00   0.50    0.18    --  108.87-131.00  90.28   68
 42  \w     86.00 111.00   0.50    0.18    --  108.87-125.00 -30.00   50
 43  \w     48.00  78.00   0.50    0.18    --  108.87-131.00  90.28   60
;
_diffrn_measurement_device 'four-circle diffractometer'
_diffrn_measurement_device_type 'XtaLAB Synergy, Dualflex, HyPix'
_diffrn_measurement_method '\w scans'
_diffrn_orient_matrix_type 'CrysAlisPro convention (1999,Acta A55,543-557)'
_diffrn_orient_matrix_UB_11 0.0992466000
_diffrn_orient_matrix_UB_12 -0.0950678000
_diffrn_orient_matrix_UB_13 -0.0489388000
_diffrn_orient_matrix_UB_21 -0.0702214000
_diffrn_orient_matrix_UB_22 0.0042552000
_diffrn_orient_matrix_UB_23 -0.0889627000
_diffrn_orient_matrix_UB_31 0.0488389000
_diffrn_orient_matrix_UB_32 0.1995477000
_diffrn_orient_matrix_UB_33 -0.0213757000
_diffrn_radiation_monochromator mirror
_diffrn_radiation_probe x-ray
_diffrn_radiation_type 'Cu K\a'
_diffrn_radiation_wavelength 1.54184
_diffrn_reflns_av_R_equivalents 0.0537
_diffrn_reflns_av_unetI/netI 0.0396
_diffrn_reflns_Laue_measured_fraction_full 0.998
_diffrn_reflns_Laue_measured_fraction_max 0.979
_diffrn_reflns_limit_h_max 14
_diffrn_reflns_limit_h_min -14
_diffrn_reflns_limit_k_max 8
_diffrn_reflns_limit_k_min -7
_diffrn_reflns_limit_l_max 18
_diffrn_reflns_limit_l_min -17
_diffrn_reflns_number 10672
_diffrn_reflns_point_group_measured_fraction_full 0.998
_diffrn_reflns_point_group_measured_fraction_max 0.979
_diffrn_reflns_theta_full 67.684
_diffrn_reflns_theta_max 73.861
_diffrn_reflns_theta_min 4.736
_diffrn_source 'micro-focus sealed X-ray tube'
_diffrn_source_type 'PhotonJet (Cu) X-ray Source'
_exptl_absorpt_coefficient_mu 0.589
_exptl_absorpt_correction_T_max 1.00000
_exptl_absorpt_correction_T_min 0.87000
_exptl_absorpt_correction_type multi-scan
_exptl_absorpt_process_details
;
CrysAlisPro 1.171.41.49a (Rigaku Oxford Diffraction, 2019)
Empirical absorption correction using spherical harmonics,
 implemented in SCALE3 ABSPACK scaling algorithm.
;
_exptl_crystal_colour colourless
_exptl_crystal_colour_primary colourless
_exptl_crystal_density_diffrn 1.268
_exptl_crystal_description block
_exptl_crystal_F_000 488
_exptl_crystal_size_max 0.3
_exptl_crystal_size_mid 0.2
_exptl_crystal_size_min 0.1
_refine_diff_density_max 0.200
_refine_diff_density_min -0.181
_refine_diff_density_rms 0.036
_refine_ls_extinction_coef 0.0077(11)
_refine_ls_extinction_expression Fc^*^=kFc[1+0.001xFc^2^\l^3^/sin(2\q)]^-1/4^
_refine_ls_extinction_method 'SHELXL-2018/3 (Sheldrick 2018)'
_refine_ls_goodness_of_fit_ref 1.047
_refine_ls_hydrogen_treatment constr
_refine_ls_matrix_type full
_refine_ls_number_parameters 164
_refine_ls_number_reflns 2413
_refine_ls_number_restraints 0
_refine_ls_restrained_S_all 1.047
_refine_ls_R_factor_all 0.0468
_refine_ls_R_factor_gt 0.0435
_refine_ls_shift/su_max 0.006
_refine_ls_shift/su_mean 0.002
_refine_ls_structure_factor_coef Fsqd
_refine_ls_weighting_details 'w=1/[\s^2^(Fo^2^)+(0.0799P)^2^+0.0749P] where P=(Fo^2^+2Fc^2^)/3'
_refine_ls_weighting_scheme calc
_refine_ls_wR_factor_gt 0.1239
_refine_ls_wR_factor_ref 0.1283
_reflns_Friedel_coverage 0.000
_reflns_number_gt 2159
_reflns_number_total 2413
_reflns_threshold_expression 'I > 2\s(I)'
_cod_data_source_file d5ob01962a2.cif
_cod_data_source_block 0314-1
_cod_depositor_comments 'Adding full bibliography for 7160938--7160939.cif.'
_cod_database_code 7160939
_shelx_shelxl_version_number 2018/3
_shelx_space_group_comment
;
The symmetry employed for this shelxl refinement is uniquely defined
by the following loop, which should always be used as a source of
symmetry information in preference to the above space-group names.
They are only intended as comments.
;
_shelx_estimated_absorpt_t_max 0.943
_shelx_estimated_absorpt_t_min 0.843
_reflns_odcompleteness_completeness 99.79
_reflns_odcompleteness_iscentric 1
_reflns_odcompleteness_theta 66.97
_olex2_refinement_description
;
1. Fixed Uiso
 At 1.2 times of:
  All C(H) groups
2.a Aromatic/amide H refined with riding coordinates:
 C1(H1), C2(H2), C3(H3), C5(H5), C6(H6), C8(H8), C9(H9), C12(H12), C13(H13),
 C14(H14), C15(H15), C16(H16)
;
_olex2_submission_special_instructions 'No special instructions were received'
_oxdiff_exptl_absorpt_empirical_details
;
Empirical correction (ABSPACK) includes:
- Absorption correction using spherical harmonics
- Frame scaling
;
_oxdiff_exptl_absorpt_empirical_full_max 2.332
_oxdiff_exptl_absorpt_empirical_full_min 0.464

loop_
_space_group_symop_operation_xyz
'x, y, z'
'-x+1/2, y+1/2, -z+1/2'
'-x, -y, -z'
'x-1/2, -y-1/2, z-1/2'

loop_
_atom_site_label
_atom_site_type_symbol
_atom_site_fract_x
_atom_site_fract_y
_atom_site_fract_z
_atom_site_U_iso_or_equiv
_atom_site_adp_type
_atom_site_occupancy
_atom_site_site_symmetry_order
_atom_site_calc_flag
_atom_site_refinement_flags_posn
_atom_site_refinement_flags_adp
_atom_site_refinement_flags_occupancy
_atom_site_disorder_assembly
_atom_site_disorder_group
N1 N 0.52106(8) 0.26765(14) 0.49835(7) 0.0534(3) Uani 1 1 d . . . . .
N2 N 0.45551(9) 0.13071(15) 0.63434(8) 0.0614(3) Uani 1 1 d . . . . .
C1 C 0.86503(12) 0.5188(2) 0.35494(10) 0.0656(4) Uani 1 1 d . . . . .
H1 H 0.914623 0.579926 0.316516 0.079 Uiso 1 1 calc R U . . .
C2 C 0.78678(12) 0.3901(2) 0.32093(9) 0.0661(4) Uani 1 1 d . . . . .
H2 H 0.784458 0.362160 0.259677 0.079 Uiso 1 1 calc R U . . .
C3 C 0.71146(11) 0.30213(19) 0.37749(8) 0.0555(3) Uani 1 1 d . . . . .
H3 H 0.657355 0.217416 0.353870 0.067 Uiso 1 1 calc R U . . .
C4 C 0.71589(9) 0.33923(15) 0.46951(7) 0.0460(3) Uani 1 1 d . . . . .
C5 C 0.79667(10) 0.46642(17) 0.50408(9) 0.0542(3) Uani 1 1 d . . . . .
H5 H 0.801532 0.490567 0.565652 0.065 Uiso 1 1 calc R U . . .
C6 C 0.87029(11) 0.55752(19) 0.44610(10) 0.0631(4) Uani 1 1 d . . . . .
H6 H 0.923350 0.645056 0.468869 0.076 Uiso 1 1 calc R U . . .
C7 C 0.62947(9) 0.25236(14) 0.52870(7) 0.0447(3) Uani 1 1 d . . . . .
C8 C 0.44081(11) 0.20558(18) 0.55262(9) 0.0580(3) Uani 1 1 d . . . . .
H8 H 0.366126 0.215703 0.530971 0.070 Uiso 1 1 calc R U . . .
C9 C 0.56302(11) 0.10960(17) 0.66157(8) 0.0548(3) Uani 1 1 d . . . . .
H9 H 0.577271 0.054480 0.717769 0.066 Uiso 1 1 calc R U . . .
C10 C 0.65603(10) 0.16461(15) 0.61148(7) 0.0455(3) Uani 1 1 d . . . . .
C11 C 0.77263(10) 0.12001(15) 0.64600(7) 0.0465(3) Uani 1 1 d . . . . .
C12 C 0.80483(12) 0.16132(17) 0.73501(8) 0.0558(3) Uani 1 1 d . . . . .
H12 H 0.754527 0.224882 0.771994 0.067 Uiso 1 1 calc R U . . .
C13 C 0.91153(14) 0.1081(2) 0.76875(9) 0.0657(4) Uani 1 1 d . . . . .
H13 H 0.932505 0.137359 0.827989 0.079 Uiso 1 1 calc R U . . .
C14 C 0.98625(12) 0.01256(19) 0.71507(10) 0.0654(4) Uani 1 1 d . . . . .
H14 H 1.057378 -0.023557 0.738086 0.079 Uiso 1 1 calc R U . . .
C15 C 0.95555(12) -0.0298(2) 0.62688(10) 0.0629(4) Uani 1 1 d . . . . .
H15 H 1.006170 -0.094326 0.590535 0.076 Uiso 1 1 calc R U . . .
C16 C 0.84964(11) 0.02353(17) 0.59239(8) 0.0537(3) Uani 1 1 d . . . . .
H16 H 0.829699 -0.005295 0.532907 0.064 Uiso 1 1 calc R U . . .

loop_
_atom_site_aniso_label
_atom_site_aniso_U_11
_atom_site_aniso_U_22
_atom_site_aniso_U_33
_atom_site_aniso_U_23
_atom_site_aniso_U_13
_atom_site_aniso_U_12
N1 0.0492(5) 0.0539(5) 0.0572(6) -0.0011(4) 0.0010(4) 0.0016(4)
N2 0.0593(6) 0.0602(6) 0.0656(7) -0.0061(5) 0.0192(5) -0.0031(4)
C1 0.0575(7) 0.0698(8) 0.0703(9) 0.0191(6) 0.0177(6) 0.0016(6)
C2 0.0687(8) 0.0825(9) 0.0477(7) 0.0083(6) 0.0112(6) 0.0015(7)
C3 0.0565(7) 0.0657(7) 0.0444(6) 0.0015(5) 0.0020(5) -0.0039(5)
C4 0.0471(6) 0.0469(6) 0.0439(6) 0.0051(4) 0.0015(4) 0.0036(4)
C5 0.0566(7) 0.0528(6) 0.0532(7) 0.0013(5) -0.0009(5) -0.0022(5)
C6 0.0523(7) 0.0556(7) 0.0815(9) 0.0070(6) 0.0019(6) -0.0065(5)
C7 0.0504(6) 0.0414(5) 0.0424(6) -0.0042(4) 0.0038(4) 0.0009(4)
C8 0.0477(6) 0.0567(7) 0.0697(8) -0.0071(6) 0.0074(5) 0.0006(5)
C9 0.0658(7) 0.0515(6) 0.0478(6) -0.0017(5) 0.0138(5) -0.0022(5)
C10 0.0550(6) 0.0410(5) 0.0408(6) -0.0045(4) 0.0076(4) -0.0011(4)
C11 0.0578(6) 0.0408(5) 0.0409(6) 0.0032(4) 0.0020(4) -0.0028(4)
C12 0.0753(8) 0.0479(6) 0.0440(6) -0.0009(4) -0.0001(5) -0.0046(5)
C13 0.0870(9) 0.0578(7) 0.0513(7) 0.0058(5) -0.0175(6) -0.0138(6)
C14 0.0628(8) 0.0613(7) 0.0713(9) 0.0146(6) -0.0149(6) -0.0058(6)
C15 0.0591(7) 0.0634(7) 0.0664(8) 0.0063(6) 0.0031(6) 0.0051(5)
C16 0.0586(7) 0.0572(7) 0.0453(6) 0.0002(5) 0.0019(5) 0.0029(5)

loop_
_atom_type_symbol
_atom_type_description
_atom_type_scat_dispersion_real
_atom_type_scat_dispersion_imag
_atom_type_scat_source
C C 0.0181 0.0091 'International Tables Vol C Tables 4.2.6.8 and 6.1.1.4'
H H 0.0000 0.0000 'International Tables Vol C Tables 4.2.6.8 and 6.1.1.4'
N N 0.0311 0.0180 'International Tables Vol C Tables 4.2.6.8 and 6.1.1.4'

loop_
_geom_angle_atom_site_label_1
_geom_angle_atom_site_label_2
_geom_angle_atom_site_label_3
_geom_angle
_geom_angle_site_symmetry_1
_geom_angle_site_symmetry_3
_geom_angle_publ_flag
C8 N1 C7 116.92(11) . . ?
C9 N2 C8 115.00(10) . . ?
C2 C1 H1 120.0 . . ?
C2 C1 C6 120.09(12) . . ?
C6 C1 H1 120.0 . . ?
C1 C2 H2 119.9 . . ?
C1 C2 C3 120.10(13) . . ?
C3 C2 H2 119.9 . . ?
C2 C3 H3 119.8 . . ?
C2 C3 C4 120.49(12) . . ?
C4 C3 H3 119.8 . . ?
C3 C4 C7 119.72(10) . . ?
C5 C4 C3 119.34(11) . . ?
C5 C4 C7 120.82(10) . . ?
C4 C5 H5 120.2 . . ?
C4 C5 C6 119.60(12) . . ?
C6 C5 H5 120.2 . . ?
C1 C6 C5 120.36(12) . . ?
C1 C6 H6 119.8 . . ?
C5 C6 H6 119.8 . . ?
N1 C7 C4 115.18(10) . . ?
N1 C7 C10 121.06(10) . . ?
C10 C7 C4 123.74(10) . . ?
N1 C8 H8 116.4 . . ?
N2 C8 N1 127.18(12) . . ?
N2 C8 H8 116.4 . . ?
N2 C9 H9 117.9 . . ?
N2 C9 C10 124.25(12) . . ?
C10 C9 H9 117.9 . . ?
C7 C10 C11 125.25(10) . . ?
C9 C10 C7 115.39(11) . . ?
C9 C10 C11 119.30(10) . . ?
C12 C11 C10 120.61(11) . . ?
C16 C11 C10 120.79(10) . . ?
C16 C11 C12 118.44(11) . . ?
C11 C12 H12 119.8 . . ?
C13 C12 C11 120.43(13) . . ?
C13 C12 H12 119.8 . . ?
C12 C13 H13 119.8 . . ?
C14 C13 C12 120.37(12) . . ?
C14 C13 H13 119.8 . . ?
C13 C14 H14 120.1 . . ?
C13 C14 C15 119.90(12) . . ?
C15 C14 H14 120.1 . . ?
C14 C15 H15 119.9 . . ?
C14 C15 C16 120.22(13) . . ?
C16 C15 H15 119.9 . . ?
C11 C16 H16 119.7 . . ?
C15 C16 C11 120.64(12) . . ?
C15 C16 H16 119.7 . . ?

loop_
_geom_bond_atom_site_label_1
_geom_bond_atom_site_label_2
_geom_bond_distance
_geom_bond_site_symmetry_2
_geom_bond_publ_flag
N1 C7 1.3453(15) . ?
N1 C8 1.3294(16) . ?
N2 C8 1.3281(18) . ?
N2 C9 1.3255(18) . ?
C1 H1 0.9300 . ?
C1 C2 1.372(2) . ?
C1 C6 1.380(2) . ?
C2 H2 0.9300 . ?
C2 C3 1.3803(18) . ?
C3 H3 0.9300 . ?
C3 C4 1.3904(17) . ?
C4 C5 1.3880(17) . ?
C4 C7 1.4897(15) . ?
C5 H5 0.9300 . ?
C5 C6 1.3904(18) . ?
C6 H6 0.9300 . ?
C7 C10 1.4010(16) . ?
C8 H8 0.9300 . ?
C9 H9 0.9300 . ?
C9 C10 1.3926(16) . ?
C10 C11 1.4842(16) . ?
C11 C12 1.3954(16) . ?
C11 C16 1.3943(17) . ?
C12 H12 0.9300 . ?
C12 C13 1.389(2) . ?
C13 H13 0.9300 . ?
C13 C14 1.374(2) . ?
C14 H14 0.9300 . ?
C14 C15 1.381(2) . ?
C15 H15 0.9300 . ?
C15 C16 1.3850(19) . ?
C16 H16 0.9300 . ?

loop_
_geom_torsion_atom_site_label_1
_geom_torsion_atom_site_label_2
_geom_torsion_atom_site_label_3
_geom_torsion_atom_site_label_4
_geom_torsion
_geom_torsion_site_symmetry_1
_geom_torsion_site_symmetry_2
_geom_torsion_site_symmetry_3
_geom_torsion_site_symmetry_4
_geom_torsion_publ_flag
N1 C7 C10 C9 -4.70(15) . . . . ?
N1 C7 C10 C11 172.39(10) . . . . ?
N2 C9 C10 C7 1.96(17) . . . . ?
N2 C9 C10 C11 -175.31(11) . . . . ?
C1 C2 C3 C4 -1.6(2) . . . . ?
C2 C1 C6 C5 0.2(2) . . . . ?
C2 C3 C4 C5 0.24(19) . . . . ?
C2 C3 C4 C7 176.25(11) . . . . ?
C3 C4 C5 C6 1.27(18) . . . . ?
C3 C4 C7 N1 -46.99(14) . . . . ?
C3 C4 C7 C10 134.66(12) . . . . ?
C4 C5 C6 C1 -1.47(19) . . . . ?
C4 C7 C10 C9 173.56(10) . . . . ?
C4 C7 C10 C11 -9.34(16) . . . . ?
C5 C4 C7 N1 128.97(12) . . . . ?
C5 C4 C7 C10 -49.39(15) . . . . ?
C6 C1 C2 C3 1.4(2) . . . . ?
C7 N1 C8 N2 0.49(19) . . . . ?
C7 C4 C5 C6 -174.70(11) . . . . ?
C7 C10 C11 C12 134.88(11) . . . . ?
C7 C10 C11 C16 -49.81(15) . . . . ?
C8 N1 C7 C4 -174.78(10) . . . . ?
C8 N1 C7 C10 3.62(15) . . . . ?
C8 N2 C9 C10 1.69(17) . . . . ?
C9 N2 C8 N1 -3.11(19) . . . . ?
C9 C10 C11 C12 -48.13(15) . . . . ?
C9 C10 C11 C16 127.18(12) . . . . ?
C10 C11 C12 C13 175.81(11) . . . . ?
C10 C11 C16 C15 -175.43(11) . . . . ?
C11 C12 C13 C14 -0.61(19) . . . . ?
C12 C11 C16 C15 -0.02(18) . . . . ?
C12 C13 C14 C15 0.5(2) . . . . ?
C13 C14 C15 C16 -0.1(2) . . . . ?
C14 C15 C16 C11 -0.1(2) . . . . ?
C16 C11 C12 C13 0.39(17) . . . . ?
